data_7130085
loop_
_publ_author_name
'Gehlhaar, Alexander'
'Weinert, Hanns Micha'
'W\"olper, Christoph'
'Semleit, Nina'
'Haberhauer, Gebhard'
'Schulz, Stephan'

_publ_section_title
;
 Bisstibane&#x2212;Distibane conversion via consecutive single-electron
 oxidation and reduction reaction
;
_journal_name_full 'Chemical Communications'
_journal_paper_doi 10.1039/D2CC01986H
_journal_year 2022
_chemical_formula_sum 'C70 H98 Sb2'
_chemical_formula_weight 1182.98
_space_group_crystal_system orthorhombic
_space_group_IT_number 18
_space_group_name_Hall 'P 2 2ab'
_space_group_name_H-M_alt 'P 21 21 2'
_atom_sites_solution_hydrogens geom
_atom_sites_solution_primary direct
_atom_sites_solution_secondary difmap
_audit_creation_method SHELXL-2017/1
_audit_update_record
;
2022-03-09 deposited with the CCDC.	2022-05-11 downloaded from the CCDC.
;
_cell_angle_alpha 90
_cell_angle_beta 90
_cell_angle_gamma 90
_cell_formula_units_Z 2
_cell_length_a 15.8867(7)
_cell_length_b 14.0109(7)
_cell_length_c 14.5536(7)
_cell_measurement_reflns_used 9791
_cell_measurement_temperature 100(2)
_cell_measurement_theta_max 36.60
_cell_measurement_theta_min 2.39
_cell_volume 3239.4(3)
_computing_cell_refinement 'BRUKER APEX3(v2019.1-0)'
_computing_data_collection 'BRUKER APEX3(v2019.1-0)'
_computing_data_reduction 'BRUKER APEX3(v2019.1-0)'
_computing_molecular_graphics 'ORTEP/PLATON (Spek)'
_computing_publication_material 'BRUKER AXS SHELXTL (c) 2008 / Vers. 2008/4'
_computing_structure_refinement 'SHELXL-2017/1 (Sheldrick, 2017)'
_computing_structure_solution 'BRUKER APEX3(v2019.1-0)'
_diffrn_ambient_temperature 100(2)
_diffrn_detector_area_resol_mean 512
_diffrn_measured_fraction_theta_full 0.999
_diffrn_measured_fraction_theta_max 0.997
_diffrn_measurement_device_type 'Bruker D8 KAPPA II (APEX II detector)'
_diffrn_measurement_method 'Data collection strategy APEX 3/QUEEN'
_diffrn_radiation_monochromator 'Triumph Goebel mirror'
_diffrn_radiation_source 'fine-focus sealed tube'
_diffrn_radiation_type MoK\a
_diffrn_radiation_wavelength 0.71073
_diffrn_reflns_av_R_equivalents 0.0225
_diffrn_reflns_av_unetI/netI 0.0135
_diffrn_reflns_Laue_measured_fraction_full 0.999
_diffrn_reflns_Laue_measured_fraction_max 0.997
_diffrn_reflns_limit_h_max 26
_diffrn_reflns_limit_h_min -26
_diffrn_reflns_limit_k_max 23
_diffrn_reflns_limit_k_min -23
_diffrn_reflns_limit_l_max 24
_diffrn_reflns_limit_l_min -24
_diffrn_reflns_number 172477
_diffrn_reflns_point_group_measured_fraction_full 0.999
_diffrn_reflns_point_group_measured_fraction_max 0.996
_diffrn_reflns_theta_full 25.242
_diffrn_reflns_theta_max 36.632
_diffrn_reflns_theta_min 1.898
_exptl_absorpt_coefficient_mu 0.871
_exptl_absorpt_correction_T_max 0.75
_exptl_absorpt_correction_T_min 0.66
_exptl_absorpt_correction_type multi-scan
_exptl_absorpt_process_details
; 
 SADABS
 R.H. Blessing, Acta Cryst. (1995) A51 33-38 
;
_exptl_crystal_colour yellow
_exptl_crystal_density_diffrn 1.213
_exptl_crystal_description block
_exptl_crystal_F_000 1240
_exptl_crystal_size_max 0.422
_exptl_crystal_size_mid 0.356
_exptl_crystal_size_min 0.184
_refine_diff_density_max 0.980
_refine_diff_density_min -0.558
_refine_diff_density_rms 0.060
_refine_ls_abs_structure_details
;
 Flack x determined using 7014 quotients [(I+)-(I-)]/[(I+)+(I-)]
 (Parsons, Flack and Wagner, Acta Cryst. B69 (2013) 249-259).
;
_refine_ls_abs_structure_Flack -0.0183(19)
_refine_ls_extinction_method none
_refine_ls_goodness_of_fit_ref 1.087
_refine_ls_hydrogen_treatment constr
_refine_ls_matrix_type full
_refine_ls_number_parameters 338
_refine_ls_number_reflns 16019
_refine_ls_number_restraints 0
_refine_ls_restrained_S_all 1.087
_refine_ls_R_factor_all 0.0178
_refine_ls_R_factor_gt 0.0162
_refine_ls_shift/su_max 0.001
_refine_ls_shift/su_mean 0.000
_refine_ls_structure_factor_coef Fsqd
_refine_ls_weighting_details 'w=1/[\s^2^(Fo^2^)+(0.0246P)^2^+0.3965P] where P=(Fo^2^+2Fc^2^)/3'
_refine_ls_weighting_scheme calc
_refine_ls_wR_factor_gt 0.0410
_refine_ls_wR_factor_ref 0.0422
_reflns_Friedel_coverage 0.835
_reflns_Friedel_fraction_full 0.999
_reflns_Friedel_fraction_max 0.995
_reflns_number_gt 15565
_reflns_number_total 16019
_reflns_threshold_expression 'I > 2\s(I)'
_cod_data_source_file d2cc01986h2.cif
_cod_data_source_block alf_116_Dm
_cod_depositor_comments
;
The following automatic conversions were performed:

data item '_atom_sites_solution_secondary' value 'diffmap' was
changed to 'difmap'.

Automatic conversion script
Id: cif_fix_values 7556 2019-12-06 15:28:31Z antanas 
;
_cod_database_code 7130085
_shelx_shelxl_version_number 2017/1
_shelx_space_group_comment
;
The symmetry employed for this shelxl refinement is uniquely defined
by the following loop, which should always be used as a source of
symmetry information in preference to the above space-group names.
They are only intended as comments.
;
_shelx_estimated_absorpt_t_min 0.710
_shelx_estimated_absorpt_t_max 0.856

loop_
_space_group_symop_operation_xyz
'x, y, z'
'-x, -y, z'
'-x+1/2, y+1/2, -z'
'x+1/2, -y+1/2, -z'

loop_
_atom_site_label
_atom_site_type_symbol
_atom_site_fract_x
_atom_site_fract_y
_atom_site_fract_z
_atom_site_U_iso_or_equiv
_atom_site_adp_type
_atom_site_occupancy
_atom_site_site_symmetry_order
_atom_site_calc_flag
_atom_site_refinement_flags_posn
_atom_site_refinement_flags_adp
_atom_site_refinement_flags_occupancy
_atom_site_disorder_assembly
_atom_site_disorder_group
Sb1 Sb 0.39980(2) 0.48001(2) 0.31947(2) 0.01026(2) Uani 1 1 d . . . . .
C1 C 0.42325(6) 0.47086(7) 0.46657(7) 0.01155(15) Uani 1 1 d . . . . .
C2 C 0.35796(7) 0.43373(9) 0.51796(8) 0.01500(18) Uani 1 1 d . . . . .
H2 H 0.309270 0.410920 0.487087 0.018 Uiso 1 1 calc R U . . .
C3 C 0.36859(7) 0.62993(8) 0.28946(8) 0.01208(16) Uani 1 1 d . . . . .
C4 C 0.500000 0.500000 0.51183(10) 0.0113(2) Uani 1 2 d S T P . .
C5 C 0.500000 0.500000 0.61030(11) 0.0138(3) Uani 1 2 d S T P . .
C6 C 0.42974(8) 0.46407(9) 0.65979(8) 0.0175(2) Uani 1 1 d . . . . .
H6 H 0.430506 0.464804 0.725053 0.021 Uiso 1 1 calc R U . . .
C7 C 0.36100(8) 0.42845(10) 0.61479(9) 0.0180(2) Uani 1 1 d . . . . .
H7 H 0.315925 0.400545 0.648214 0.022 Uiso 1 1 calc R U . . .
C8 C 0.26534(7) 0.33940(8) 0.25401(8) 0.01412(17) Uani 1 1 d . . . . .
C9 C 0.18670(8) 0.31302(9) 0.21897(9) 0.01614(19) Uani 1 1 d . . . . .
H9 H 0.182899 0.258510 0.180381 0.019 Uiso 1 1 calc R U . . .
C10 C 0.11394(7) 0.36415(8) 0.23891(8) 0.01484(18) Uani 1 1 d . . . . .
C11 C 0.12078(7) 0.44081(9) 0.29927(8) 0.01462(18) Uani 1 1 d . . . . .
H11 H 0.071099 0.473753 0.316999 0.018 Uiso 1 1 calc R U . . .
C12 C 0.19818(7) 0.47118(8) 0.33484(7) 0.01271(16) Uani 1 1 d . . . . .
C13 C 0.33979(8) 0.27459(9) 0.23195(10) 0.0196(2) Uani 1 1 d . . . . .
H13 H 0.389976 0.300674 0.264957 0.023 Uiso 1 1 calc R U . . .
C14 C 0.37524(7) 0.70928(8) 0.34880(8) 0.01259(16) Uani 1 1 d . . . . .
C15 C 0.35490(7) 0.80033(7) 0.31587(9) 0.01372(16) Uani 1 1 d . . . . .
H15 H 0.359394 0.853233 0.356406 0.016 Uiso 1 1 calc R U . . .
C16 C 0.32835(8) 0.81631(8) 0.22597(8) 0.01453(18) Uani 1 1 d . . . . .
C17 C 0.32313(8) 0.73772(8) 0.16788(8) 0.01648(19) Uani 1 1 d . . . . .
H17 H 0.305643 0.747046 0.106103 0.020 Uiso 1 1 calc R U . . .
C18 C 0.34279(8) 0.64536(8) 0.19747(7) 0.01413(18) Uani 1 1 d . . . . .
C19 C 0.40452(9) 0.70403(8) 0.44814(8) 0.01713(19) Uani 1 1 d . . . . .
H19 H 0.417008 0.635574 0.461998 0.021 Uiso 1 1 calc R U . . .
C20 C 0.33747(10) 0.73743(11) 0.51686(9) 0.0231(2) Uani 1 1 d . . . . .
H20A H 0.324958 0.805031 0.506288 0.035 Uiso 1 1 calc R U . . .
H20B H 0.358537 0.728904 0.579615 0.035 Uiso 1 1 calc R U . . .
H20C H 0.286102 0.699676 0.508568 0.035 Uiso 1 1 calc R U . . .
C21 C 0.48620(9) 0.76047(12) 0.46264(11) 0.0260(3) Uani 1 1 d . . . . .
H21A H 0.528429 0.739538 0.417874 0.039 Uiso 1 1 calc R U . . .
H21B H 0.507285 0.749203 0.524982 0.039 Uiso 1 1 calc R U . . .
H21C H 0.475074 0.828723 0.454310 0.039 Uiso 1 1 calc R U . . .
C22 C 0.30906(9) 0.91645(8) 0.19287(8) 0.0176(2) Uani 1 1 d . . . . .
H22 H 0.305111 0.958589 0.248155 0.021 Uiso 1 1 calc R U . . .
C23 C 0.22469(10) 0.92220(11) 0.14183(10) 0.0256(3) Uani 1 1 d . . . . .
H23A H 0.211405 0.989107 0.128609 0.038 Uiso 1 1 calc R U . . .
H23B H 0.180203 0.894658 0.180221 0.038 Uiso 1 1 calc R U . . .
H23C H 0.228568 0.886498 0.084083 0.038 Uiso 1 1 calc R U . . .
C24 C 0.38078(11) 0.95380(11) 0.13300(13) 0.0313(3) Uani 1 1 d . . . . .
H24A H 0.385965 0.913893 0.077992 0.047 Uiso 1 1 calc R U . . .
H24B H 0.433555 0.951724 0.167804 0.047 Uiso 1 1 calc R U . . .
H24C H 0.368847 1.019766 0.114783 0.047 Uiso 1 1 calc R U . . .
C25 C 0.33423(9) 0.56642(9) 0.12589(8) 0.0185(2) Uani 1 1 d . . . . .
H25 H 0.349827 0.505029 0.156532 0.022 Uiso 1 1 calc R U . . .
C26 C 0.24331(10) 0.55624(12) 0.09194(10) 0.0269(3) Uani 1 1 d . . . . .
H26A H 0.226840 0.614164 0.058757 0.040 Uiso 1 1 calc R U . . .
H26B H 0.205785 0.546925 0.144623 0.040 Uiso 1 1 calc R U . . .
H26C H 0.239202 0.501114 0.050731 0.040 Uiso 1 1 calc R U . . .
C27 C 0.39565(11) 0.58123(11) 0.04603(10) 0.0286(3) Uani 1 1 d . . . . .
H27A H 0.392673 0.526430 0.004309 0.043 Uiso 1 1 calc R U . . .
H27B H 0.453031 0.587229 0.070070 0.043 Uiso 1 1 calc R U . . .
H27C H 0.380548 0.639491 0.012627 0.043 Uiso 1 1 calc R U . . .
C28 C 0.27209(7) 0.42197(7) 0.30986(8) 0.01196(16) Uani 1 1 d . . . . .
C29 C 0.32446(12) 0.17350(11) 0.26819(13) 0.0309(3) Uani 1 1 d . . . . .
H29A H 0.277243 0.144640 0.234935 0.046 Uiso 1 1 calc R U . . .
H29B H 0.311158 0.176300 0.333889 0.046 Uiso 1 1 calc R U . . .
H29C H 0.375165 0.134837 0.258947 0.046 Uiso 1 1 calc R U . . .
C30 C 0.36087(14) 0.27285(14) 0.12960(14) 0.0363(4) Uani 1 1 d . . . . .
H30A H 0.313013 0.246857 0.095254 0.054 Uiso 1 1 calc R U . . .
H30B H 0.410488 0.232665 0.119399 0.054 Uiso 1 1 calc R U . . .
H30C H 0.372631 0.337900 0.108450 0.054 Uiso 1 1 calc R U . . .
C31 C 0.03013(8) 0.33826(10) 0.19564(9) 0.0196(2) Uani 1 1 d . . . . .
H31 H -0.013477 0.381743 0.222156 0.023 Uiso 1 1 calc R U . . .
C32 C 0.00385(11) 0.23596(13) 0.21748(14) 0.0321(3) Uani 1 1 d . . . . .
H32A H -0.052182 0.223747 0.191901 0.048 Uiso 1 1 calc R U . . .
H32B H 0.002431 0.226988 0.284246 0.048 Uiso 1 1 calc R U . . .
H32C H 0.044437 0.191476 0.190330 0.048 Uiso 1 1 calc R U . . .
C33 C 0.03218(11) 0.35512(14) 0.09151(10) 0.0292(3) Uani 1 1 d . . . . .
H33A H 0.072732 0.311385 0.063181 0.044 Uiso 1 1 calc R U . . .
H33B H 0.049016 0.421158 0.079091 0.044 Uiso 1 1 calc R U . . .
H33C H -0.023892 0.343569 0.065741 0.044 Uiso 1 1 calc R U . . .
C34 C 0.19757(7) 0.55544(8) 0.40107(8) 0.01332(16) Uani 1 1 d . . . . .
H34 H 0.257149 0.569024 0.418953 0.016 Uiso 1 1 calc R U . . .
C35 C 0.14830(8) 0.53176(10) 0.48909(9) 0.0191(2) Uani 1 1 d . . . . .
H35A H 0.089546 0.518009 0.473411 0.029 Uiso 1 1 calc R U . . .
H35B H 0.150539 0.586342 0.531125 0.029 Uiso 1 1 calc R U . . .
H35C H 0.173409 0.475840 0.518831 0.029 Uiso 1 1 calc R U . . .
C36 C 0.16121(8) 0.64626(9) 0.35742(10) 0.0186(2) Uani 1 1 d . . . . .
H36A H 0.189769 0.658761 0.298957 0.028 Uiso 1 1 calc R U . . .
H36B H 0.169830 0.700385 0.399017 0.028 Uiso 1 1 calc R U . . .
H36C H 0.100837 0.637606 0.346417 0.028 Uiso 1 1 calc R U . . .

loop_
_atom_site_aniso_label
_atom_site_aniso_U_11
_atom_site_aniso_U_22
_atom_site_aniso_U_33
_atom_site_aniso_U_23
_atom_site_aniso_U_13
_atom_site_aniso_U_12
Sb1 0.00962(2) 0.00963(2) 0.01153(2) -0.00138(2) -0.00043(2) 0.00073(2)
C1 0.0109(3) 0.0112(4) 0.0125(4) -0.0001(3) -0.0006(3) 0.0013(3)
C2 0.0125(4) 0.0163(4) 0.0161(4) 0.0015(4) 0.0004(3) -0.0007(3)
C3 0.0131(4) 0.0109(4) 0.0123(4) -0.0015(3) -0.0013(3) -0.0003(3)
C4 0.0111(5) 0.0116(6) 0.0111(5) 0.000 0.000 0.0016(4)
C5 0.0139(6) 0.0159(6) 0.0117(5) 0.000 0.000 0.0018(4)
C6 0.0169(4) 0.0230(5) 0.0127(4) 0.0022(3) 0.0020(3) 0.0009(4)
C7 0.0157(5) 0.0221(5) 0.0162(5) 0.0028(4) 0.0032(4) -0.0007(4)
C8 0.0146(4) 0.0110(4) 0.0167(4) -0.0035(3) 0.0009(4) -0.0006(3)
C9 0.0177(5) 0.0139(4) 0.0169(5) -0.0042(4) 0.0008(4) -0.0034(3)
C10 0.0145(5) 0.0159(4) 0.0140(4) -0.0021(3) 0.0007(3) -0.0047(3)
C11 0.0121(4) 0.0158(4) 0.0159(4) -0.0032(3) 0.0004(3) -0.0016(3)
C12 0.0114(4) 0.0136(4) 0.0131(4) -0.0010(3) -0.0004(3) -0.0004(3)
C13 0.0181(5) 0.0127(4) 0.0279(6) -0.0069(4) 0.0011(4) 0.0022(4)
C14 0.0137(4) 0.0111(4) 0.0130(4) -0.0019(3) -0.0024(3) 0.0011(3)
C15 0.0166(4) 0.0107(4) 0.0139(4) -0.0010(3) -0.0017(4) 0.0007(3)
C16 0.0175(4) 0.0119(4) 0.0141(4) 0.0011(3) 0.0000(3) 0.0007(3)
C17 0.0231(5) 0.0139(4) 0.0124(5) 0.0005(3) -0.0025(4) 0.0012(4)
C18 0.0182(4) 0.0125(4) 0.0117(4) -0.0012(3) -0.0019(3) -0.0007(3)
C19 0.0242(5) 0.0119(4) 0.0152(4) -0.0028(3) -0.0076(4) 0.0030(4)
C20 0.0303(7) 0.0249(6) 0.0141(5) -0.0036(4) -0.0006(4) -0.0038(5)
C21 0.0204(6) 0.0300(7) 0.0277(6) -0.0094(6) -0.0098(5) 0.0035(5)
C22 0.0247(5) 0.0125(4) 0.0157(5) 0.0026(3) 0.0022(4) 0.0020(4)
C23 0.0320(7) 0.0227(6) 0.0221(6) 0.0041(5) -0.0036(5) 0.0078(5)
C24 0.0376(8) 0.0188(5) 0.0375(8) 0.0049(5) 0.0151(6) -0.0028(5)
C25 0.0290(6) 0.0135(4) 0.0131(4) -0.0022(4) -0.0047(4) 0.0002(4)
C26 0.0303(7) 0.0297(7) 0.0209(6) -0.0068(5) -0.0037(5) -0.0088(6)
C27 0.0305(7) 0.0320(6) 0.0233(6) -0.0112(5) 0.0037(6) -0.0009(6)
C28 0.0118(4) 0.0103(3) 0.0138(4) -0.0019(3) 0.0000(3) -0.0003(3)
C29 0.0387(8) 0.0169(6) 0.0371(8) 0.0014(5) 0.0026(6) 0.0077(5)
C30 0.0424(10) 0.0317(8) 0.0349(8) 0.0000(7) 0.0192(7) 0.0119(7)
C31 0.0154(5) 0.0246(5) 0.0188(5) -0.0044(4) -0.0008(4) -0.0069(4)
C32 0.0257(7) 0.0282(7) 0.0424(8) -0.0029(7) -0.0016(6) -0.0153(5)
C33 0.0259(7) 0.0429(9) 0.0187(6) -0.0046(6) -0.0044(5) -0.0013(6)
C34 0.0122(4) 0.0128(4) 0.0149(4) -0.0038(3) -0.0005(3) 0.0012(3)
C35 0.0189(5) 0.0220(5) 0.0165(4) -0.0046(4) 0.0036(4) 0.0002(4)
C36 0.0181(5) 0.0151(5) 0.0227(5) -0.0028(4) -0.0026(4) 0.0039(4)

loop_
_atom_type_symbol
_atom_type_description
_atom_type_scat_dispersion_real
_atom_type_scat_dispersion_imag
_atom_type_scat_source
C C 0.0033 0.0016 'International Tables Vol C Tables 4.2.6.8 and 6.1.1.4'
H H 0.0000 0.0000 'International Tables Vol C Tables 4.2.6.8 and 6.1.1.4'
Sb Sb -0.5866 1.5461 'International Tables Vol C Tables 4.2.6.8 and 6.1.1.4'

loop_
_geom_angle_atom_site_label_1
_geom_angle_atom_site_label_2
_geom_angle_atom_site_label_3
_geom_angle
_geom_angle_site_symmetry_1
_geom_angle_site_symmetry_3
_geom_angle_publ_flag
C1 Sb1 C28 101.51(4) . . ?
C1 Sb1 C3 106.84(4) . . ?
C28 Sb1 C3 97.64(4) . . ?
C1 Sb1 Sb1 80.89(3) . 2_665 ?
C28 Sb1 Sb1 167.59(3) . 2_665 ?
C3 Sb1 Sb1 93.23(3) . 2_665 ?
C2 C1 C4 119.58(10) . . ?
C2 C1 Sb1 115.24(8) . . ?
C4 C1 Sb1 125.19(8) . . ?
C1 C2 C7 122.32(11) . . ?
C14 C3 C18 118.65(10) . . ?
C14 C3 Sb1 127.81(8) . . ?
C18 C3 Sb1 113.47(8) . . ?
C5 C4 C1 117.12(7) . 2_665 ?
C5 C4 C1 117.12(7) . . ?
C1 C4 C1 125.75(13) 2_665 . ?
C6 C5 C6 119.07(15) . 2_665 ?
C6 C5 C4 120.46(7) . . ?
C6 C5 C4 120.46(7) 2_665 . ?
C7 C6 C5 120.92(11) . . ?
C6 C7 C2 119.09(11) . . ?
C9 C8 C28 119.47(10) . . ?
C9 C8 C13 117.29(10) . . ?
C28 C8 C13 123.22(10) . . ?
C10 C9 C8 122.02(10) . . ?
C9 C10 C11 117.67(10) . . ?
C9 C10 C31 121.32(10) . . ?
C11 C10 C31 121.00(11) . . ?
C10 C11 C12 122.43(10) . . ?
C11 C12 C28 119.18(9) . . ?
C11 C12 C34 117.61(10) . . ?
C28 C12 C34 123.19(9) . . ?
C8 C13 C30 112.63(12) . . ?
C8 C13 C29 110.79(12) . . ?
C30 C13 C29 110.87(13) . . ?
C15 C14 C3 119.38(10) . . ?
C15 C14 C19 116.10(10) . . ?
C3 C14 C19 124.51(10) . . ?
C16 C15 C14 122.53(10) . . ?
C17 C16 C15 117.51(10) . . ?
C17 C16 C22 121.86(10) . . ?
C15 C16 C22 120.59(10) . . ?
C16 C17 C18 122.13(10) . . ?
C17 C18 C3 119.78(10) . . ?
C17 C18 C25 116.13(10) . . ?
C3 C18 C25 124.08(10) . . ?
C14 C19 C20 113.12(11) . . ?
C14 C19 C21 111.38(11) . . ?
C20 C19 C21 109.90(10) . . ?
C16 C22 C24 110.37(11) . . ?
C16 C22 C23 112.29(11) . . ?
C24 C22 C23 110.96(12) . . ?
C18 C25 C27 111.30(11) . . ?
C18 C25 C26 111.81(11) . . ?
C27 C25 C26 111.60(11) . . ?
C12 C28 C8 118.95(10) . . ?
C12 C28 Sb1 125.01(7) . . ?
C8 C28 Sb1 114.17(8) . . ?
C10 C31 C32 112.22(12) . . ?
C10 C31 C33 110.77(11) . . ?
C32 C31 C33 110.86(13) . . ?
C12 C34 C36 112.51(9) . . ?
C12 C34 C35 111.29(9) . . ?
C36 C34 C35 109.40(10) . . ?

loop_
_geom_bond_atom_site_label_1
_geom_bond_atom_site_label_2
_geom_bond_distance
_geom_bond_site_symmetry_2
_geom_bond_publ_flag
Sb1 C1 2.1769(11) . ?
Sb1 C28 2.1902(10) . ?
Sb1 C3 2.2019(11) . ?
Sb1 Sb1 3.2327(2) 2_665 ?
C1 C2 1.3805(16) . ?
C1 C4 1.4447(12) . ?
C2 C7 1.4119(17) . ?
C3 C14 1.4118(15) . ?
C3 C18 1.4167(16) . ?
C4 C5 1.433(2) . ?
C5 C6 1.4206(14) . ?
C5 C6 1.4207(14) 2_665 ?
C6 C7 1.3676(18) . ?
C8 C9 1.3991(17) . ?
C8 C28 1.4179(15) . ?
C8 C13 1.5252(17) . ?
C9 C10 1.3905(17) . ?
C10 C11 1.3918(16) . ?
C10 C31 1.5169(17) . ?
C11 C12 1.4004(15) . ?
C12 C28 1.4094(15) . ?
C12 C34 1.5240(15) . ?
C13 C30 1.527(2) . ?
C13 C29 1.531(2) . ?
C14 C15 1.4007(15) . ?
C14 C19 1.5205(16) . ?
C15 C16 1.3927(17) . ?
C16 C17 1.3908(16) . ?
C16 C22 1.5147(16) . ?
C17 C18 1.3991(16) . ?
C18 C25 1.5255(16) . ?
C19 C20 1.534(2) . ?
C19 C21 1.534(2) . ?
C22 C24 1.527(2) . ?
C22 C23 1.535(2) . ?
C25 C27 1.532(2) . ?
C25 C26 1.533(2) . ?
C31 C32 1.526(2) . ?
C31 C33 1.534(2) . ?
C34 C36 1.5350(17) . ?
C34 C35 1.5374(17) . ?
